data_7108775
loop_
_publ_author_name
'Leigh Loots'
'Leonard J. Barbour'

_publ_section_title
;
 An infinite catenane self-assembled by pi^...^pi interactions
;
_journal_name_full Chem.Commun.
_journal_page_first 671
_journal_paper_doi 10.1039/c2cc37953h
_journal_volume 49
_journal_year 2013
_chemical_formula_moiety 'C22 H16 N4'
_chemical_formula_sum 'C22 H16 N4'
_chemical_formula_weight 336.39
_chemical_name_common L
_chemical_name_systematic
;
1,1'-(phenanthrene-2,7-diyldimethanediyl)bis(1H-imidazole)
;
_space_group_IT_number 14
_symmetry_cell_setting monoclinic
_symmetry_space_group_name_Hall '-P 2yn'
_symmetry_space_group_name_H-M 'P 1 21/n 1'
_atom_sites_solution_hydrogens geom
_atom_sites_solution_primary direct
_atom_sites_solution_secondary difmap
_audit_creation_method SHELXL-97
_cell_angle_alpha 90.00
_cell_angle_beta 94.630(3)
_cell_angle_gamma 90.00
_cell_formula_units_Z 2
_cell_length_a 6.3522(14)
_cell_length_b 5.5996(13)
_cell_length_c 23.548(5)
_cell_measurement_reflns_used 1241
_cell_measurement_temperature 100(2)
_cell_measurement_theta_max 25.06
_cell_measurement_theta_min 3.26
_cell_volume 834.9(3)
_computing_cell_refinement 'SAINT (Bruker, 2009)'
_computing_data_collection 'APEX2 (Bruker, 2009)'
_computing_data_reduction SAINT
_computing_molecular_graphics 'X-Seed (Barbour, 2001; Atwood & Barbour, 2003)'
_computing_structure_refinement 'SHELXL-97 (Sheldrick, 1997)'
_computing_structure_solution 'SHELXS-97 (Sheldrick, 1990)'
_diffrn_ambient_temperature 100(2)
_diffrn_measured_fraction_theta_full 0.996
_diffrn_measured_fraction_theta_max 0.996
_diffrn_measurement_device_type 'Bruker APEX CCD area -detector'
_diffrn_measurement_method \w
_diffrn_radiation_monochromator graphite
_diffrn_radiation_source 'fine-focus sealed tube'
_diffrn_radiation_type MoK\a
_diffrn_radiation_wavelength 0.71073
_diffrn_reflns_av_R_equivalents 0.0674
_diffrn_reflns_av_sigmaI/netI 0.0723
_diffrn_reflns_limit_h_max 7
_diffrn_reflns_limit_h_min -7
_diffrn_reflns_limit_k_max 6
_diffrn_reflns_limit_k_min -6
_diffrn_reflns_limit_l_max 28
_diffrn_reflns_limit_l_min -27
_diffrn_reflns_number 2799
_diffrn_reflns_theta_full 25.15
_diffrn_reflns_theta_max 25.15
_diffrn_reflns_theta_min 3.26
_diffrn_standards_number 0
_exptl_absorpt_coefficient_mu 0.082
_exptl_absorpt_correction_T_max 0.9949
_exptl_absorpt_correction_T_min 0.9771
_exptl_absorpt_correction_type multi-scan
_exptl_absorpt_process_details 'Twinabs, 2008'
_exptl_crystal_colour colourless
_exptl_crystal_density_diffrn 1.338
_exptl_crystal_density_method 'not measured'
_exptl_crystal_description shard
_exptl_crystal_F_000 352
_exptl_crystal_size_max 0.28
_exptl_crystal_size_mid 0.20
_exptl_crystal_size_min 0.06
_refine_diff_density_max 0.203
_refine_diff_density_min -0.225
_refine_diff_density_rms 0.053
_refine_ls_extinction_method none
_refine_ls_goodness_of_fit_ref 1.066
_refine_ls_hydrogen_treatment constr
_refine_ls_matrix_type full
_refine_ls_number_parameters 128
_refine_ls_number_reflns 1495
_refine_ls_number_restraints 0
_refine_ls_restrained_S_all 1.066
_refine_ls_R_factor_all 0.0957
_refine_ls_R_factor_gt 0.0641
_refine_ls_shift/su_max 0.000
_refine_ls_shift/su_mean 0.000
_refine_ls_structure_factor_coef Fsqd
_refine_ls_weighting_details 'calc w=1/[\s^2^(Fo^2^)+(0.0792P)^2^+0.4090P] where P=(Fo^2^+2Fc^2^)/3'
_refine_ls_weighting_scheme calc
_refine_ls_wR_factor_gt 0.1606
_refine_ls_wR_factor_ref 0.1734
_reflns_number_gt 1061
_reflns_number_total 1495
_reflns_threshold_expression >2\s(I)
_cod_data_source_file c2cc37953h.txt
_cod_data_source_block L.CIF
_cod_original_sg_symbol_H-M P21/n
_cod_database_code 7108775

loop_
_symmetry_equiv_pos_as_xyz
'x, y, z'
'-x+1/2, y+1/2, -z+1/2'
'-x, -y, -z'
'x-1/2, -y-1/2, z-1/2'

loop_
_atom_site_label
_atom_site_type_symbol
_atom_site_fract_x
_atom_site_fract_y
_atom_site_fract_z
_atom_site_U_iso_or_equiv
_atom_site_adp_type
_atom_site_occupancy
_atom_site_symmetry_multiplicity
_atom_site_calc_flag
_atom_site_refinement_flags
_atom_site_disorder_assembly
_atom_site_disorder_group
N1 N 1.0275(4) 0.0708(4) 0.19631(10) 0.0374(6) Uani 1 1 d . . .
C2 C 0.8400(5) 0.0854(5) 0.16876(11) 0.0326(7) Uani 1 1 d . . .
H2 H 0.7774 -0.0394 0.1459 0.039 Uiso 1 1 calc R . .
N3 N 0.7454(3) 0.2992(4) 0.17666(8) 0.0278(6) Uani 1 1 d . . .
C4 C 0.8841(4) 0.4294(5) 0.21193(11) 0.0323(7) Uani 1 1 d . . .
H4 H 0.8640 0.5870 0.2254 0.039 Uiso 1 1 calc R . .
C5 C 1.0561(4) 0.2880(5) 0.22375(11) 0.0327(7) Uani 1 1 d . . .
H5 H 1.1781 0.3320 0.2474 0.039 Uiso 1 1 calc R . .
C6 C 0.5329(4) 0.3697(5) 0.15539(11) 0.0346(7) Uani 1 1 d . . .
H6A H 0.4581 0.4324 0.1875 0.041 Uiso 1 1 calc R . .
H6B H 0.4555 0.2265 0.1405 0.041 Uiso 1 1 calc R . .
C7 C 0.5271(4) 0.5562(5) 0.10910(10) 0.0317(7) Uani 1 1 d . . .
C8 C 0.3577(5) 0.7154(5) 0.10289(11) 0.0379(7) Uani 1 1 d . A .
H8 H 0.2492 0.7056 0.1283 0.045 Uiso 1 1 calc R . .
C9 C 0.3443(5) 0.8887(5) 0.06011(12) 0.0432(8) Uani 1 1 d . . .
C10 C 0.5049(6) 0.9079(5) 0.02210(11) 0.0442(8) Uani 1 1 d . . .
C11 C 0.6756(5) 0.7458(5) 0.02844(11) 0.0399(8) Uani 1 1 d . . .
C12 C 0.6851(5) 0.5734(5) 0.07115(11) 0.0373(7) Uani 1 1 d . A .
H12 H 0.8007 0.4654 0.0746 0.045 Uiso 1 1 calc R . .
C13 C 0.1964(8) 1.0499(10) 0.0501(2) 0.0284(12) Uani 0.50 1 d P A 1
H13 H 0.0840 1.0476 0.0744 0.034 Uiso 0.50 1 calc PR A 1
C14 C 0.1860(8) 1.2233(10) 0.00794(19) 0.0284(12) Uani 0.50 1 d P . 1
H14 H 0.0676 1.3275 0.0057 0.034 Uiso 0.50 1 calc PR . 1

loop_
_atom_site_aniso_label
_atom_site_aniso_U_11
_atom_site_aniso_U_22
_atom_site_aniso_U_33
_atom_site_aniso_U_23
_atom_site_aniso_U_13
_atom_site_aniso_U_12
N1 0.0396(15) 0.0356(15) 0.0373(13) 0.0007(11) 0.0056(11) 0.0017(12)
C2 0.0414(17) 0.0280(15) 0.0283(13) -0.0035(12) 0.0026(12) 0.0012(13)
N3 0.0332(13) 0.0257(12) 0.0246(11) -0.0007(9) 0.0024(9) -0.0018(10)
C4 0.0399(17) 0.0297(15) 0.0274(13) -0.0017(11) 0.0025(12) -0.0055(13)
C5 0.0309(16) 0.0372(16) 0.0299(14) 0.0042(13) 0.0013(11) -0.0034(13)
C6 0.0337(16) 0.0335(16) 0.0356(15) -0.0015(12) -0.0022(12) -0.0003(13)
C7 0.0410(16) 0.0273(15) 0.0255(13) -0.0027(11) -0.0053(11) -0.0023(13)
C8 0.0459(18) 0.0345(16) 0.0315(14) -0.0038(13) -0.0078(12) -0.0011(14)
C9 0.063(2) 0.0305(16) 0.0327(15) -0.0025(13) -0.0165(14) -0.0018(15)
C10 0.074(2) 0.0295(16) 0.0265(14) -0.0030(12) -0.0162(15) -0.0080(16)
C11 0.055(2) 0.0333(17) 0.0293(14) 0.0002(12) -0.0076(13) -0.0081(14)
C12 0.0481(18) 0.0316(17) 0.0303(14) -0.0010(12) -0.0081(13) -0.0021(14)
C13 0.018(3) 0.040(3) 0.027(3) -0.004(2) 0.003(2) 0.007(2)
C14 0.023(3) 0.038(3) 0.025(2) -0.002(2) 0.004(2) 0.008(2)

loop_
_atom_type_symbol
_atom_type_description
_atom_type_scat_dispersion_real
_atom_type_scat_dispersion_imag
_atom_type_scat_source
C C 0.0033 0.0016 'International Tables Vol C Tables 4.2.6.8 and 6.1.1.4'
H H 0.0000 0.0000 'International Tables Vol C Tables 4.2.6.8 and 6.1.1.4'
N N 0.0061 0.0033 'International Tables Vol C Tables 4.2.6.8 and 6.1.1.4'

loop_
_geom_angle_atom_site_label_1
_geom_angle_atom_site_label_2
_geom_angle_atom_site_label_3
_geom_angle
_geom_angle_site_symmetry_1
_geom_angle_site_symmetry_3
C2 N1 C5 104.8(2) . .
N1 C2 N3 112.4(2) . .
N1 C2 H2 123.8 . .
N3 C2 H2 123.8 . .
C2 N3 C4 106.4(2) . .
C2 N3 C6 126.8(2) . .
C4 N3 C6 126.6(2) . .
C5 C4 N3 106.3(2) . .
C5 C4 H4 126.9 . .
N3 C4 H4 126.9 . .
C4 C5 N1 110.1(2) . .
C4 C5 H5 125.0 . .
N1 C5 H5 125.0 . .
N3 C6 C7 113.8(2) . .
N3 C6 H6A 108.8 . .
C7 C6 H6A 108.8 . .
N3 C6 H6B 108.8 . .
C7 C6 H6B 108.8 . .
H6A C6 H6B 107.7 . .
C8 C7 C12 118.4(3) . .
C8 C7 C6 119.4(3) . .
C12 C7 C6 122.2(3) . .
C7 C8 C9 121.4(3) . .
C7 C8 H8 119.3 . .
C9 C8 H8 119.3 . .
C13 C9 C8 127.5(4) . .
C13 C9 C10 112.2(3) . .
C8 C9 C10 120.3(3) . .
C11 C10 C9 118.1(3) . .
C11 C10 C10 121.1(4) . 3_675
C9 C10 C10 120.8(4) . 3_675
C14 C11 C12 125.6(4) 3_675 .
C14 C11 C10 113.8(3) 3_675 .
C12 C11 C10 120.6(3) . .
C11 C12 C7 121.2(3) . .
C11 C12 H12 119.4 . .
C7 C12 H12 119.4 . .
C9 C13 C14 127.1(5) . .
C9 C13 H13 116.5 . .
C14 C13 H13 116.5 . .
C11 C14 C13 125.1(5) 3_675 .
C11 C14 H14 117.5 3_675 .
C13 C14 H14 117.5 . .

loop_
_geom_bond_atom_site_label_1
_geom_bond_atom_site_label_2
_geom_bond_distance
_geom_bond_site_symmetry_2
N1 C2 1.312(3) .
N1 C5 1.382(4) .
C2 N3 1.359(3) .
C2 H2 0.9500 .
N3 C4 1.371(3) .
N3 C6 1.456(3) .
C4 C5 1.360(4) .
C4 H4 0.9500 .
C5 H5 0.9500 .
C6 C7 1.508(4) .
C6 H6A 0.9900 .
C6 H6B 0.9900 .
C7 C8 1.396(4) .
C7 C12 1.400(4) .
C8 C9 1.397(4) .
C8 H8 0.9500 .
C9 C13 1.311(6) .
C9 C10 1.414(5) .
C10 C11 1.413(5) .
C10 C10 1.463(6) 3_675
C11 C14 1.287(6) 3_675
C11 C12 1.392(4) .
C12 H12 0.9500 .
C13 C14 1.386(7) .
C13 H13 0.9500 .
C14 C11 1.287(6) 3_675
C14 H14 0.9500 .

loop_
_geom_torsion_atom_site_label_1
_geom_torsion_atom_site_label_2
_geom_torsion_atom_site_label_3
_geom_torsion_atom_site_label_4
_geom_torsion
_geom_torsion_site_symmetry_1
_geom_torsion_site_symmetry_4
C5 N1 C2 N3 0.1(3) . .
N1 C2 N3 C4 0.0(3) . .
N1 C2 N3 C6 -175.9(2) . .
C2 N3 C4 C5 0.0(3) . .
C6 N3 C4 C5 175.8(2) . .
N3 C4 C5 N1 0.1(3) . .
C2 N1 C5 C4 -0.1(3) . .
C2 N3 C6 C7 -110.3(3) . .
C4 N3 C6 C7 74.6(3) . .
N3 C6 C7 C8 -150.9(2) . .
N3 C6 C7 C12 30.2(4) . .
C12 C7 C8 C9 -0.1(4) . .
C6 C7 C8 C9 -179.1(2) . .
C7 C8 C9 C13 -179.1(3) . .
C7 C8 C9 C10 -0.5(4) . .
C13 C9 C10 C11 179.5(3) . .
C8 C9 C10 C11 0.7(4) . .
C13 C9 C10 C10 0.1(5) . 3_675
C8 C9 C10 C10 -178.6(3) . 3_675
C9 C10 C11 C14 -180.0(3) . 3_675
C10 C10 C11 C14 -0.6(5) 3_675 3_675
C9 C10 C11 C12 -0.3(4) . .
C10 C10 C11 C12 179.1(3) 3_675 .
C14 C11 C12 C7 179.3(4) 3_675 .
C10 C11 C12 C7 -0.4(4) . .
C8 C7 C12 C11 0.6(4) . .
C6 C7 C12 C11 179.5(2) . .
C8 C9 C13 C14 179.1(4) . .
C10 C9 C13 C14 0.4(6) . .
C9 C13 C14 C11 -0.5(8) . 3_675
